data_7057593
loop_
_publ_author_name
'Souza, Matheus S.'
'Diniz, Luan F.'
'Vogt, Lautaro'
'Carvalho, Paulo S.'
'D&#x2019;vries, Richard F.'
'Ellena, Javier'

_publ_section_title
;
 Avoiding irreversible 5-fluorocytosine hydration via supramolecular
 synthesis of pharmaceutical cocrystals
;
_journal_issue 18
_journal_name_full 'New Journal of Chemistry'
_journal_page_first 14994
_journal_paper_doi 10.1039/C8NJ02647E
_journal_volume 42
_journal_year 2018
_chemical_formula_moiety 'C4 H4 F N3 O, C8 H16 O2'
_chemical_formula_sum 'C12 H20 F N3 O3'
_chemical_formula_weight 273.31
_chemical_name_common '5-Fluorocytosine; 5-Flucytosine; 5-FC; 5FC-CA'
_chemical_name_systematic '5-Fluorocytosine caprylic acid cocrystal'
_space_group_crystal_system triclinic
_space_group_IT_number 2
_space_group_name_Hall '-P 1'
_space_group_name_H-M_alt 'P -1'
_symmetry_space_group_name_Hall '-P 1'
_symmetry_space_group_name_H-M 'P -1'
_atom_sites_solution_hydrogens geom
_atom_sites_solution_primary dual
_audit_creation_date 2017-08-01
_audit_creation_method
;
Olex2 1.2
(compiled 2017.07.20 svn.r3457 for OlexSys, GUI svn.r5370)
;
_audit_update_record
;
2018-07-17 deposited with the CCDC.
2018-07-26 downloaded from the CCDC.
;
_cell_angle_alpha 81.892(3)
_cell_angle_beta 85.884(3)
_cell_angle_gamma 84.460(3)
_cell_formula_units_Z 2
_cell_length_a 5.2617(8)
_cell_length_b 8.7066(14)
_cell_length_c 15.710(2)
_cell_measurement_reflns_used 5600
_cell_measurement_temperature 298(2)
_cell_measurement_theta_max 33.30
_cell_measurement_theta_min 2.55
_cell_volume 707.94(18)
_computing_molecular_graphics 'Olex2 (Dolomanov et al., 2009)'
_computing_publication_material 'Olex2 (Dolomanov et al., 2009)'
_computing_structure_refinement 'ShelXL (Sheldrick, 2015)'
_computing_structure_solution 'ShelXT (Sheldrick, 2015)'
_diffrn_ambient_temperature 298(2)
_diffrn_measured_fraction_theta_full 1.000
_diffrn_measured_fraction_theta_max 0.987
_diffrn_measurement_device_type 'Bruker APEX-II CCD'
_diffrn_measurement_method '\f and \w scans'
_diffrn_radiation_type MoK\a
_diffrn_radiation_wavelength 0.71073
_diffrn_reflns_av_R_equivalents 0.0306
_diffrn_reflns_av_unetI/netI 0.0269
_diffrn_reflns_Laue_measured_fraction_full 1.000
_diffrn_reflns_Laue_measured_fraction_max 0.987
_diffrn_reflns_limit_h_max 8
_diffrn_reflns_limit_h_min -8
_diffrn_reflns_limit_k_max 13
_diffrn_reflns_limit_k_min -13
_diffrn_reflns_limit_l_max 24
_diffrn_reflns_limit_l_min -24
_diffrn_reflns_number 24416
_diffrn_reflns_point_group_measured_fraction_full 1.000
_diffrn_reflns_point_group_measured_fraction_max 0.987
_diffrn_reflns_theta_full 25.242
_diffrn_reflns_theta_max 33.550
_diffrn_reflns_theta_min 1.311
_diffrn_standards_number 0
_exptl_absorpt_coefficient_mu 0.101
_exptl_absorpt_correction_T_max 1.0000
_exptl_absorpt_correction_T_min 0.9456
_exptl_absorpt_correction_type multi-scan
_exptl_absorpt_process_details
'SADABS-2014/5 (Bruker,2014/5) was used for absorption correction. wR2(int) was 0.0606 before and 0.0439 after correction. The Ratio of minimum to maximum transmission is 0.9456. The \l/2 correction factor is Not present.'
_exptl_crystal_colour 'clear light colourless'
_exptl_crystal_colour_lustre clear
_exptl_crystal_colour_modifier light
_exptl_crystal_colour_primary colourless
_exptl_crystal_density_diffrn 1.282
_exptl_crystal_description prism
_exptl_crystal_F_000 292
_exptl_crystal_size_max 0.15
_exptl_crystal_size_mid 0.067
_exptl_crystal_size_min 0.04
_refine_diff_density_max 0.622
_refine_diff_density_min -0.420
_refine_diff_density_rms 0.133
_refine_ls_extinction_method none
_refine_ls_goodness_of_fit_ref 1.078
_refine_ls_hydrogen_treatment constr
_refine_ls_matrix_type full
_refine_ls_number_parameters 174
_refine_ls_number_reflns 5518
_refine_ls_number_restraints 0
_refine_ls_restrained_S_all 1.078
_refine_ls_R_factor_all 0.0865
_refine_ls_R_factor_gt 0.0560
_refine_ls_shift/su_max 0.000
_refine_ls_shift/su_mean 0.000
_refine_ls_structure_factor_coef Fsqd
_refine_ls_weighting_details 'w=1/[\s^2^(Fo^2^)+(0.1220P)^2^+0.1090P] where P=(Fo^2^+2Fc^2^)/3'
_refine_ls_weighting_scheme calc
_refine_ls_wR_factor_gt 0.1817
_refine_ls_wR_factor_ref 0.2134
_reflns_Friedel_coverage 0.000
_reflns_number_gt 3804
_reflns_number_total 5518
_reflns_threshold_expression 'I > 2\s(I)'
_cod_data_source_file c8nj02647e2.cif
_cod_data_source_block 10830
_cod_depositor_comments 'Adding full bibliography for 7057591--7057593.cif.'
_cod_original_cell_volume 707.96(19)
_cod_database_code 7057593
_shelx_shelxl_version_number 2014/7
_shelx_space_group_comment
;
The symmetry employed for this shelxl refinement is uniquely defined
by the following loop, which should always be used as a source of
symmetry information in preference to the above space-group names.
They are only intended as comments.
;
_shelx_estimated_absorpt_t_max 0.996
_shelx_estimated_absorpt_t_min 0.985
_olex2_refinement_description
;
1. Fixed Uiso
 At 1.2 times of:
  All C(H) groups, All C(H,H) groups, All N(H) groups, All N(H,H) groups
 At 1.5 times of:
  All C(H,H,H) groups, All O(H) groups
2.a Secondary CH2 refined with riding coordinates:
 C9(H9A,H9B), C10(H10A,H10B), C11(H11A,H11B), C13(H13A,H13B), C12(H12A,H12B),
 C14(H14A,H14B)
2.b Aromatic/amide H refined with riding coordinates:
 N1(H1), C7(H7)
2.c X=CH2 refined with riding coordinates:
 N41(H41A,H41B)
2.d Idealised Me refined as rotating group:
 C15(H15A,H15B,H15C)
2.e Idealised tetrahedral OH refined as rotating group:
 O2(H2)
;
_olex2_submission_special_instructions 'No special instructions were received'

loop_
_space_group_symop_operation_xyz
'x, y, z'
'-x, -y, -z'

loop_
_atom_site_label
_atom_site_type_symbol
_atom_site_fract_x
_atom_site_fract_y
_atom_site_fract_z
_atom_site_U_iso_or_equiv
_atom_site_adp_type
_atom_site_occupancy
_atom_site_site_symmetry_order
_atom_site_calc_flag
_atom_site_refinement_flags_posn
F51 F 1.07954(17) -0.06855(10) 0.68794(6) 0.0368(2) Uani 1 1 d .
O21 O 0.76264(18) 0.40684(10) 0.45726(6) 0.0295(2) Uani 1 1 d .
O3 O 0.4670(2) 0.64636(12) 0.29990(7) 0.0372(3) Uani 1 1 d .
O2 O 0.3881(2) 0.40634(12) 0.35633(8) 0.0453(3) Uani 1 1 d .
H2 H 0.5115 0.4132 0.3842 0.068 Uiso 1 1 calc GR
N3 N 0.71686(17) 0.15833(11) 0.52100(6) 0.0208(2) Uani 1 1 d .
N1 N 1.03323(18) 0.30530(11) 0.55985(6) 0.0225(2) Uani 1 1 d .
H1 H 1.1059 0.3909 0.5525 0.027 Uiso 1 1 calc R
N41 N 0.6828(2) -0.09074(12) 0.59034(7) 0.0274(2) Uani 1 1 d .
H41A H 0.5583 -0.1000 0.5594 0.033 Uiso 1 1 calc R
H41B H 0.7336 -0.1667 0.6282 0.033 Uiso 1 1 calc R
C4 C 0.7963(2) 0.04049(13) 0.57982(7) 0.0205(2) Uani 1 1 d .
C2 C 0.8329(2) 0.29235(13) 0.51112(7) 0.0209(2) Uani 1 1 d .
C5 C 1.0046(2) 0.05472(13) 0.63041(7) 0.0234(2) Uani 1 1 d .
C7 C 1.1213(2) 0.18677(14) 0.61959(8) 0.0239(2) Uani 1 1 d .
H7 H 1.2584 0.1973 0.6519 0.029 Uiso 1 1 calc R
C8 C 0.3505(2) 0.53391(15) 0.30076(8) 0.0274(3) Uani 1 1 d .
C9 C 0.1394(3) 0.52342(18) 0.24262(10) 0.0375(3) Uani 1 1 d .
H9A H 0.1642 0.4234 0.2213 0.045 Uiso 1 1 calc R
H9B H -0.0224 0.5271 0.2763 0.045 Uiso 1 1 calc R
C10 C 0.1236(3) 0.6499(2) 0.16694(10) 0.0444(4) Uani 1 1 d .
H10A H 0.2852 0.6458 0.1332 0.053 Uiso 1 1 calc R
H10B H 0.1000 0.7499 0.1882 0.053 Uiso 1 1 calc R
C11 C -0.0884(3) 0.6404(2) 0.10882(11) 0.0462(4) Uani 1 1 d .
H11A H -0.0733 0.5372 0.0915 0.055 Uiso 1 1 calc R
H11B H -0.2509 0.6535 0.1414 0.055 Uiso 1 1 calc R
C13 C -0.3046(4) 0.7603(3) -0.02917(11) 0.0568(5) Uani 1 1 d .
H13A H -0.3033 0.6575 -0.0463 0.068 Uiso 1 1 calc R
H13B H -0.4655 0.7807 0.0031 0.068 Uiso 1 1 calc R
C12 C -0.0911(4) 0.7583(3) 0.02951(12) 0.0617(6) Uani 1 1 d .
H12A H 0.0693 0.7416 -0.0037 0.074 Uiso 1 1 calc R
H12B H -0.0959 0.8608 0.0474 0.074 Uiso 1 1 calc R
C15 C -0.5138(5) 0.8888(5) -0.16558(14) 0.0927(11) Uani 1 1 d .
H15A H -0.4802 0.9601 -0.2167 0.139 Uiso 1 1 calc GR
H15B H -0.6679 0.9259 -0.1355 0.139 Uiso 1 1 calc GR
H15C H -0.5338 0.7881 -0.1811 0.139 Uiso 1 1 calc GR
C14 C -0.2956(5) 0.8768(4) -0.10863(15) 0.0882(9) Uani 1 1 d .
H14A H -0.2845 0.9785 -0.0913 0.106 Uiso 1 1 calc R
H14B H -0.1393 0.8520 -0.1425 0.106 Uiso 1 1 calc R

loop_
_atom_site_aniso_label
_atom_site_aniso_U_11
_atom_site_aniso_U_22
_atom_site_aniso_U_33
_atom_site_aniso_U_23
_atom_site_aniso_U_13
_atom_site_aniso_U_12
F51 0.0431(5) 0.0286(4) 0.0385(4) 0.0135(3) -0.0241(4) -0.0116(3)
O21 0.0326(4) 0.0199(4) 0.0369(5) 0.0063(3) -0.0195(4) -0.0095(3)
O3 0.0434(5) 0.0304(5) 0.0400(5) 0.0056(4) -0.0201(4) -0.0168(4)
O2 0.0528(6) 0.0278(5) 0.0579(7) 0.0128(5) -0.0381(5) -0.0187(4)
N3 0.0215(4) 0.0177(4) 0.0245(4) 0.0005(3) -0.0093(3) -0.0072(3)
N1 0.0230(4) 0.0181(4) 0.0282(5) 0.0004(3) -0.0118(3) -0.0083(3)
N41 0.0318(5) 0.0210(4) 0.0308(5) 0.0047(4) -0.0142(4) -0.0122(4)
C4 0.0217(5) 0.0189(5) 0.0221(5) -0.0008(4) -0.0061(4) -0.0072(4)
C2 0.0214(5) 0.0183(5) 0.0244(5) -0.0008(4) -0.0088(4) -0.0060(4)
C5 0.0260(5) 0.0207(5) 0.0242(5) 0.0029(4) -0.0116(4) -0.0061(4)
C7 0.0234(5) 0.0233(5) 0.0267(5) -0.0011(4) -0.0115(4) -0.0066(4)
C8 0.0290(5) 0.0248(5) 0.0297(6) 0.0001(4) -0.0122(4) -0.0069(4)
C9 0.0421(7) 0.0333(7) 0.0398(7) 0.0018(5) -0.0240(6) -0.0108(6)
C10 0.0453(8) 0.0527(9) 0.0361(7) 0.0075(7) -0.0221(6) -0.0128(7)
C11 0.0447(8) 0.0577(10) 0.0373(8) 0.0009(7) -0.0219(6) -0.0055(7)
C13 0.0460(9) 0.0877(15) 0.0357(8) -0.0029(9) -0.0197(7) 0.0037(10)
C12 0.0606(11) 0.0826(15) 0.0415(9) 0.0138(9) -0.0307(8) -0.0159(10)
C15 0.0644(13) 0.165(3) 0.0409(11) 0.0037(14) -0.0277(10) 0.0217(17)
C14 0.0728(15) 0.139(3) 0.0477(11) 0.0250(14) -0.0361(11) -0.0162(16)

loop_
_atom_type_symbol
_atom_type_description
_atom_type_scat_dispersion_real
_atom_type_scat_dispersion_imag
_atom_type_scat_source
C C 0.0033 0.0016 'International Tables Vol C Tables 4.2.6.8 and 6.1.1.4'
H H 0.0000 0.0000 'International Tables Vol C Tables 4.2.6.8 and 6.1.1.4'
F F 0.0171 0.0103 'International Tables Vol C Tables 4.2.6.8 and 6.1.1.4'
N N 0.0061 0.0033 'International Tables Vol C Tables 4.2.6.8 and 6.1.1.4'
O O 0.0106 0.0060 'International Tables Vol C Tables 4.2.6.8 and 6.1.1.4'

loop_
_geom_angle_atom_site_label_1
_geom_angle_atom_site_label_2
_geom_angle_atom_site_label_3
_geom_angle
C8 O2 H2 109.5
C4 N3 C2 119.42(9)
C2 N1 H1 119.0
C7 N1 H1 119.0
C7 N1 C2 122.08(9)
H41A N41 H41B 120.0
C4 N41 H41A 120.0
C4 N41 H41B 120.0
N3 C4 C5 120.28(10)
N41 C4 N3 119.85(10)
N41 C4 C5 119.86(10)
O21 C2 N3 121.60(10)
O21 C2 N1 118.36(10)
N3 C2 N1 120.04(9)
F51 C5 C4 117.87(10)
C7 C5 F51 122.01(10)
C7 C5 C4 120.12(10)
N1 C7 H7 121.0
C5 C7 N1 118.06(10)
C5 C7 H7 121.0
O3 C8 O2 122.99(12)
O3 C8 C9 124.82(12)
O2 C8 C9 112.13(11)
C8 C9 H9A 108.7
C8 C9 H9B 108.7
H9A C9 H9B 107.6
C10 C9 C8 114.39(12)
C10 C9 H9A 108.7
C10 C9 H9B 108.7
C9 C10 H10A 108.6
C9 C10 H10B 108.6
C9 C10 C11 114.58(14)
H10A C10 H10B 107.6
C11 C10 H10A 108.6
C11 C10 H10B 108.6
C10 C11 H11A 108.6
C10 C11 H11B 108.6
H11A C11 H11B 107.6
C12 C11 C10 114.65(17)
C12 C11 H11A 108.6
C12 C11 H11B 108.6
H13A C13 H13B 107.4
C12 C13 H13A 108.4
C12 C13 H13B 108.4
C14 C13 H13A 108.4
C14 C13 H13B 108.4
C14 C13 C12 115.6(2)
C11 C12 C13 117.46(19)
C11 C12 H12A 107.9
C11 C12 H12B 107.9
C13 C12 H12A 107.9
C13 C12 H12B 107.9
H12A C12 H12B 107.2
H15A C15 H15B 109.5
H15A C15 H15C 109.5
H15B C15 H15C 109.5
C14 C15 H15A 109.5
C14 C15 H15B 109.5
C14 C15 H15C 109.5
C13 C14 H14A 108.1
C13 C14 H14B 108.1
C15 C14 C13 116.9(2)
C15 C14 H14A 108.1
C15 C14 H14B 108.1
H14A C14 H14B 107.3

loop_
_geom_bond_atom_site_label_1
_geom_bond_atom_site_label_2
_geom_bond_distance
F51 C5 1.3492(12)
O21 C2 1.2579(13)
O3 C8 1.2020(16)
O2 H2 0.8200
O2 C8 1.3205(15)
N3 C4 1.3366(13)
N3 C2 1.3532(14)
N1 H1 0.8600
N1 C2 1.3686(14)
N1 C7 1.3629(14)
N41 H41A 0.8600
N41 H41B 0.8600
N41 C4 1.3243(14)
C4 C5 1.4237(15)
C5 C7 1.3394(16)
C7 H7 0.9300
C8 C9 1.5049(18)
C9 H9A 0.9700
C9 H9B 0.9700
C9 C10 1.504(2)
C10 H10A 0.9700
C10 H10B 0.9700
C10 C11 1.507(2)
C11 H11A 0.9700
C11 H11B 0.9700
C11 C12 1.498(3)
C13 H13A 0.9700
C13 H13B 0.9700
C13 C12 1.500(2)
C13 C14 1.494(3)
C12 H12A 0.9700
C12 H12B 0.9700
C15 H15A 0.9600
C15 H15B 0.9600
C15 H15C 0.9600
C15 C14 1.493(3)
C14 H14A 0.9700
C14 H14B 0.9700

loop_
_geom_torsion_atom_site_label_1
_geom_torsion_atom_site_label_2
_geom_torsion_atom_site_label_3
_geom_torsion_atom_site_label_4
_geom_torsion
F51 C5 C7 N1 179.84(11)
O3 C8 C9 C10 14.5(2)
O2 C8 C9 C10 -168.12(15)
N3 C4 C5 F51 -179.02(11)
N3 C4 C5 C7 0.35(18)
N41 C4 C5 F51 0.14(18)
N41 C4 C5 C7 179.51(12)
C4 N3 C2 O21 -179.19(11)
C4 N3 C2 N1 1.36(17)
C4 C5 C7 N1 0.49(19)
C2 N3 C4 N41 179.56(11)
C2 N3 C4 C5 -1.28(17)
C2 N1 C7 C5 -0.42(18)
C7 N1 C2 O21 -179.97(11)
C7 N1 C2 N3 -0.51(18)
C8 C9 C10 C11 -179.67(15)
C9 C10 C11 C12 -175.16(18)
C10 C11 C12 C13 -177.19(19)
C12 C13 C14 C15 -176.2(3)
C14 C13 C12 C11 -178.4(2)
